data_4109791
loop_
_publ_author_name
'Junpei Kuwabara'
'Charlotte L. Stern'
'Chad A. Mirkin'

_publ_section_title
;
 A Coordination Chemistry Approach to a Multieffector Enzyme Mimic
;
_journal_name_full 'Journal of the American Chemical Society'
_journal_page_first 10074
_journal_page_last 10075
_journal_paper_doi 10.1021/ja073447h
_journal_volume 129
_journal_year 2007
_chemical_formula_sum 'C88 H76 Cl6 O6 P4 Rh2'
_chemical_formula_weight 1771.89
_chemical_name_systematic
; 
 ? 
;
_space_group_IT_number 2
_symmetry_cell_setting triclinic
_symmetry_space_group_name_Hall '-P 1'
_symmetry_space_group_name_H-M 'P -1'
_atom_sites_solution_hydrogens geom
_atom_sites_solution_primary direct
_atom_sites_solution_secondary difmap
_audit_creation_method SHELXL-97
_cell_angle_alpha 109.0040(10)
_cell_angle_beta 101.6470(10)
_cell_angle_gamma 94.5070(10)
_cell_formula_units_Z 1
_cell_length_a 12.6353(8)
_cell_length_b 12.8743(8)
_cell_length_c 13.2207(8)
_cell_measurement_reflns_used 7212
_cell_measurement_temperature 293(2)
_cell_measurement_theta_max 28.63
_cell_measurement_theta_min 2.18
_cell_volume 1967.2(2)
_computing_cell_refinement 'Bruker SMART'
_computing_data_collection 'Bruker SMART'
_computing_data_reduction 'Bruker SAINT'
_computing_molecular_graphics 'Bruker SHELXTL'
_computing_publication_material 'Bruker SHELXTL'
_computing_structure_refinement 'SHELXL-97 (Sheldrick, 1997)'
_computing_structure_solution 'SHELXS-97 (Sheldrick, 1990)'
_diffrn_ambient_temperature 293(2)
_diffrn_measured_fraction_theta_full 0.887
_diffrn_measured_fraction_theta_max 0.887
_diffrn_measurement_device_type 'CCD area detector'
_diffrn_measurement_method 'omega scans'
_diffrn_radiation_monochromator graphite
_diffrn_radiation_source 'fine-focus sealed tube'
_diffrn_radiation_type MoK\a
_diffrn_radiation_wavelength 0.71073
_diffrn_reflns_av_R_equivalents 0.0573
_diffrn_reflns_av_sigmaI/netI 0.0807
_diffrn_reflns_limit_h_max 16
_diffrn_reflns_limit_h_min -16
_diffrn_reflns_limit_k_max 17
_diffrn_reflns_limit_k_min -17
_diffrn_reflns_limit_l_max 17
_diffrn_reflns_limit_l_min -17
_diffrn_reflns_number 18444
_diffrn_reflns_theta_full 28.91
_diffrn_reflns_theta_max 28.91
_diffrn_reflns_theta_min 1.67
_exptl_absorpt_coefficient_mu 0.760
_exptl_absorpt_correction_T_max 0.9759
_exptl_absorpt_correction_T_min 0.8497
_exptl_absorpt_correction_type numerical
_exptl_crystal_colour yellow
_exptl_crystal_density_diffrn 1.496
_exptl_crystal_density_meas 0
_exptl_crystal_description plate
_exptl_crystal_F_000 904
_exptl_crystal_size_max 0.430
_exptl_crystal_size_mid 0.102
_exptl_crystal_size_min 0.034
_refine_diff_density_max 1.454
_refine_diff_density_min -1.261
_refine_diff_density_rms 0.123
_refine_ls_extinction_method none
_refine_ls_goodness_of_fit_ref 1.024
_refine_ls_hydrogen_treatment constr
_refine_ls_matrix_type full
_refine_ls_number_parameters 476
_refine_ls_number_reflns 9206
_refine_ls_number_restraints 0
_refine_ls_restrained_S_all 1.024
_refine_ls_R_factor_all 0.0788
_refine_ls_R_factor_gt 0.0516
_refine_ls_shift/su_max 0.001
_refine_ls_shift/su_mean 0.000
_refine_ls_structure_factor_coef Fsqd
_refine_ls_weighting_details 'calc w=1/[\s^2^(Fo^2^)+(0.0732P)^2^+0.0000P] where P=(Fo^2^+2Fc^2^)/3'
_refine_ls_weighting_scheme calc
_refine_ls_wR_factor_gt 0.1277
_refine_ls_wR_factor_ref 0.1416
_reflns_number_gt 6482
_reflns_number_total 9206
_reflns_threshold_expression >2sigma(I)
_cod_data_source_file ja073447hsi20070515_121358.cif
_cod_data_source_block Complex3
_cod_depositor_comments
;
The following automatic conversions were performed:

'_refine_ls_hydrogen_treatment' value 'const' was replaced with the
value 'constr' as specified in the replacement file
'src/cod-tools/trunk/data/replacement-values/replacement_values.lst'.

Automatic conversion script
Id: cif_fix_values 5376 2017-05-30 11:51:03Z andrius 
;
_cod_database_code 4109791

loop_
_symmetry_equiv_pos_as_xyz
'x, y, z'
'-x, -y, -z'

loop_
_atom_site_label
_atom_site_type_symbol
_atom_site_fract_x
_atom_site_fract_y
_atom_site_fract_z
_atom_site_U_iso_or_equiv
_atom_site_adp_type
_atom_site_occupancy
_atom_site_symmetry_multiplicity
_atom_site_calc_flag
_atom_site_refinement_flags
_atom_site_disorder_assembly
_atom_site_disorder_group
Rh1 Rh 0.68959(2) 0.59192(2) 0.26506(2) 0.01985(10) Uani 1 1 d . . .
P1 P 0.71540(7) 0.78378(8) 0.33287(8) 0.0193(2) Uani 1 1 d . . .
P2 P 0.65855(7) 0.40029(8) 0.21491(8) 0.0193(2) Uani 1 1 d . . .
O1 O 0.6114(3) 0.5832(3) 0.0368(3) 0.0457(8) Uani 1 1 d . . .
O2 O 0.6890(2) 0.2449(2) -0.0941(2) 0.0285(6) Uani 1 1 d . . .
O3 O 0.95454(19) 0.1647(2) -0.3905(2) 0.0240(6) Uani 1 1 d . . .
Cl1 Cl 0.76526(8) 0.61013(8) 0.45026(8) 0.0267(2) Uani 1 1 d . . .
C1 C 0.6399(3) 0.5851(3) 0.1243(4) 0.0290(9) Uani 1 1 d . . .
C2 C 0.6793(3) 0.8574(3) 0.2365(3) 0.0228(8) Uani 1 1 d . . .
C3 C 0.7557(4) 0.8929(4) 0.1876(4) 0.0418(12) Uani 1 1 d . . .
H3 H 0.8271 0.8791 0.2042 0.050 Uiso 1 1 calc R . .
C4 C 0.7274(4) 0.9483(5) 0.1146(4) 0.0486(13) Uani 1 1 d . . .
H4 H 0.7796 0.9709 0.0823 0.058 Uiso 1 1 calc R . .
C5 C 0.6219(4) 0.9700(4) 0.0896(4) 0.0392(11) Uani 1 1 d . . .
H5 H 0.6025 1.0085 0.0418 0.047 Uiso 1 1 calc R . .
C6 C 0.5458(4) 0.9331(4) 0.1374(4) 0.0368(10) Uani 1 1 d . . .
H6 H 0.4743 0.9467 0.1209 0.044 Uiso 1 1 calc R . .
C7 C 0.5737(3) 0.8771(4) 0.2085(3) 0.0305(9) Uani 1 1 d . . .
H7 H 0.5206 0.8519 0.2382 0.037 Uiso 1 1 calc R . .
C8 C 0.6355(3) 0.8359(3) 0.4335(3) 0.0231(8) Uani 1 1 d . . .
C9 C 0.6719(3) 0.9302(4) 0.5272(3) 0.0310(9) Uani 1 1 d . . .
H9 H 0.7408 0.9705 0.5413 0.037 Uiso 1 1 calc R . .
C10 C 0.6060(3) 0.9644(4) 0.5998(3) 0.0339(10) Uani 1 1 d . . .
H10 H 0.6314 1.0270 0.6631 0.041 Uiso 1 1 calc R . .
C11 C 0.5023(3) 0.9058(4) 0.5786(3) 0.0317(9) Uani 1 1 d . . .
H11 H 0.4580 0.9293 0.6274 0.038 Uiso 1 1 calc R . .
C12 C 0.4656(3) 0.8138(4) 0.4861(4) 0.0344(10) Uani 1 1 d . . .
H12 H 0.3957 0.7752 0.4717 0.041 Uiso 1 1 calc R . .
C13 C 0.5312(3) 0.7764(3) 0.4128(3) 0.0263(9) Uani 1 1 d . . .
H13 H 0.5058 0.7125 0.3508 0.032 Uiso 1 1 calc R . .
C14 C 0.5358(3) 0.3522(3) 0.2498(3) 0.0217(8) Uani 1 1 d . . .
C15 C 0.5311(3) 0.3894(3) 0.3609(3) 0.0275(9) Uani 1 1 d . . .
H15 H 0.5899 0.4374 0.4144 0.033 Uiso 1 1 calc R . .
C16 C 0.4402(3) 0.3554(3) 0.3910(4) 0.0330(10) Uani 1 1 d . . .
H16 H 0.4381 0.3804 0.4648 0.040 Uiso 1 1 calc R . .
C17 C 0.3517(4) 0.2843(4) 0.3125(4) 0.0375(11) Uani 1 1 d . . .
H17 H 0.2904 0.2611 0.3332 0.045 Uiso 1 1 calc R . .
C18 C 0.3557(4) 0.2489(4) 0.2044(4) 0.0449(12) Uani 1 1 d . . .
H18 H 0.2965 0.2010 0.1513 0.054 Uiso 1 1 calc R . .
C19 C 0.4462(3) 0.2828(4) 0.1721(4) 0.0340(10) Uani 1 1 d . . .
H19 H 0.4466 0.2588 0.0978 0.041 Uiso 1 1 calc R . .
C20 C 0.7677(3) 0.3402(3) 0.2796(3) 0.0276(9) Uani 1 1 d . . .
C21 C 0.8752(3) 0.3929(4) 0.3069(4) 0.0382(11) Uani 1 1 d . . .
H21 H 0.8907 0.4579 0.2926 0.046 Uiso 1 1 calc R . .
C22 C 0.9586(4) 0.3492(5) 0.3548(4) 0.0532(14) Uani 1 1 d . . .
H22 H 1.0302 0.3851 0.3730 0.064 Uiso 1 1 calc R . .
C23 C 0.9380(5) 0.2542(5) 0.3760(4) 0.0566(16) Uani 1 1 d . . .
H23 H 0.9952 0.2255 0.4086 0.068 Uiso 1 1 calc R . .
C24 C 0.8326(5) 0.2009(4) 0.3492(4) 0.0555(15) Uani 1 1 d . . .
H24 H 0.8187 0.1352 0.3627 0.067 Uiso 1 1 calc R . .
C25 C 0.7457(4) 0.2442(4) 0.3017(4) 0.0390(11) Uani 1 1 d . . .
H25 H 0.6741 0.2087 0.2852 0.047 Uiso 1 1 calc R . .
C26 C 0.6337(3) 0.3149(3) 0.0697(3) 0.0228(8) Uani 1 1 d . . .
H26A H 0.6129 0.2380 0.0619 0.027 Uiso 1 1 calc R . .
H26B H 0.5721 0.3368 0.0289 0.027 Uiso 1 1 calc R . .
C27 C 0.7290(3) 0.3211(3) 0.0171(3) 0.0255(8) Uani 1 1 d . . .
H27A H 0.7490 0.3959 0.0184 0.031 Uiso 1 1 calc R . .
H27B H 0.7922 0.2987 0.0550 0.031 Uiso 1 1 calc R . .
C28 C 0.7620(3) 0.2311(3) -0.1613(3) 0.0233(8) Uani 1 1 d . . .
C29 C 0.7642(3) 0.2986(3) -0.2251(3) 0.0232(8) Uani 1 1 d . . .
C30 C 0.7010(3) 0.3867(3) -0.2171(3) 0.0298(9) Uani 1 1 d . . .
H30 H 0.6563 0.4005 -0.1677 0.036 Uiso 1 1 calc R . .
C31 C 0.7051(3) 0.4507(4) -0.2806(4) 0.0346(10) Uani 1 1 d . . .
H31 H 0.6628 0.5074 -0.2747 0.042 Uiso 1 1 calc R . .
C32 C 0.7732(3) 0.4321(4) -0.3559(4) 0.0347(10) Uani 1 1 d . . .
H32 H 0.7760 0.4773 -0.3980 0.042 Uiso 1 1 calc R . .
C33 C 0.8350(3) 0.3480(3) -0.3672(3) 0.0277(9) Uani 1 1 d . . .
H33 H 0.8791 0.3366 -0.4170 0.033 Uiso 1 1 calc R . .
C34 C 0.8325(3) 0.2773(3) -0.3029(3) 0.0227(8) Uani 1 1 d . . .
C35 C 0.8910(3) 0.1894(3) -0.3131(3) 0.0209(8) Uani 1 1 d . . .
C36 C 0.8875(3) 0.1210(3) -0.2505(3) 0.0217(8) Uani 1 1 d . . .
C37 C 0.9461(3) 0.0294(3) -0.2609(3) 0.0276(9) Uani 1 1 d . . .
H37 H 0.9875 0.0123 -0.3133 0.033 Uiso 1 1 calc R . .
C38 C 0.9430(3) -0.0331(3) -0.1968(4) 0.0326(10) Uani 1 1 d . . .
H38 H 0.9823 -0.0922 -0.2051 0.039 Uiso 1 1 calc R . .
C39 C 0.8802(3) -0.0091(4) -0.1171(4) 0.0354(10) Uani 1 1 d . . .
H39 H 0.8797 -0.0519 -0.0724 0.043 Uiso 1 1 calc R . .
C40 C 0.8206(3) 0.0752(3) -0.1050(3) 0.0294(9) Uani 1 1 d . . .
H40 H 0.7782 0.0884 -0.0535 0.035 Uiso 1 1 calc R . .
C41 C 0.8221(3) 0.1440(3) -0.1705(3) 0.0227(8) Uani 1 1 d . . .
C42 C 1.0657(3) 0.2247(3) -0.3452(3) 0.0247(8) Uani 1 1 d . . .
H42A H 1.0875 0.2373 -0.2669 0.030 Uiso 1 1 calc R . .
H42B H 1.0694 0.2963 -0.3548 0.030 Uiso 1 1 calc R . .
C43 C 1.1420(3) 0.1566(3) -0.4043(3) 0.0233(8) Uani 1 1 d . . .
H43A H 1.1286 0.1557 -0.4795 0.028 Uiso 1 1 calc R . .
H43B H 1.1280 0.0806 -0.4067 0.028 Uiso 1 1 calc R . .
Cl2A Cl 0.8964(5) 0.6120(7) 1.0438(8) 0.0991(7) Uani 0.454(5) 1 d P A 1
Cl3A Cl 0.9538(5) 0.7408(5) 0.9387(5) 0.0991(7) Uani 0.454(5) 1 d P A 1
C44A C 0.9238(15) 0.6045(15) 0.9304(15) 0.0991(7) Uani 0.454(5) 1 d P A 1
H44A H 0.8616 0.5651 0.8693 0.119 Uiso 0.454(5) 1 calc PR A 1
H44B H 0.9860 0.5660 0.9203 0.119 Uiso 0.454(5) 1 calc PR A 1
Cl2B Cl 0.9328(4) 0.5987(6) 1.0625(6) 0.0991(7) Uani 0.546(5) 1 d P A 2
Cl3B Cl 0.9460(4) 0.7013(4) 0.8779(5) 0.0991(7) Uani 0.546(5) 1 d P A 2
C44B C 0.8745(12) 0.6834(13) 0.9735(12) 0.0991(7) Uani 0.546(5) 1 d P A 2
H44C H 0.8005 0.6477 0.9334 0.119 Uiso 0.546(5) 1 calc PR A 2
H44D H 0.8697 0.7566 1.0228 0.119 Uiso 0.546(5) 1 calc PR A 2

loop_
_atom_site_aniso_label
_atom_site_aniso_U_11
_atom_site_aniso_U_22
_atom_site_aniso_U_33
_atom_site_aniso_U_23
_atom_site_aniso_U_13
_atom_site_aniso_U_12
Rh1 0.01814(16) 0.02292(17) 0.02054(17) 0.00858(12) 0.00663(11) 0.00551(11)
P1 0.0151(4) 0.0220(5) 0.0217(5) 0.0079(4) 0.0055(4) 0.0048(4)
P2 0.0180(5) 0.0217(5) 0.0201(5) 0.0078(4) 0.0069(4) 0.0059(4)
O1 0.057(2) 0.044(2) 0.0354(19) 0.0160(16) 0.0038(16) 0.0110(16)
O2 0.0209(14) 0.0363(16) 0.0240(15) 0.0021(12) 0.0119(11) 0.0006(12)
O3 0.0154(12) 0.0329(15) 0.0233(14) 0.0077(12) 0.0082(11) 0.0018(11)
Cl1 0.0268(5) 0.0322(5) 0.0228(5) 0.0112(4) 0.0069(4) 0.0038(4)
C1 0.028(2) 0.020(2) 0.039(3) 0.0108(18) 0.0084(19) 0.0071(17)
C2 0.0243(19) 0.022(2) 0.0220(19) 0.0084(16) 0.0039(16) 0.0037(15)
C3 0.030(2) 0.057(3) 0.054(3) 0.037(3) 0.012(2) 0.008(2)
C4 0.036(3) 0.072(4) 0.052(3) 0.044(3) 0.009(2) 0.002(2)
C5 0.052(3) 0.038(3) 0.030(2) 0.021(2) -0.001(2) 0.005(2)
C6 0.034(2) 0.046(3) 0.032(2) 0.016(2) 0.0016(19) 0.016(2)
C7 0.030(2) 0.039(3) 0.027(2) 0.0163(19) 0.0070(17) 0.0108(19)
C8 0.0211(19) 0.028(2) 0.025(2) 0.0120(17) 0.0080(16) 0.0109(16)
C9 0.024(2) 0.035(2) 0.032(2) 0.0088(19) 0.0060(18) 0.0079(18)
C10 0.033(2) 0.037(3) 0.024(2) 0.0010(19) 0.0036(18) 0.0131(19)
C11 0.032(2) 0.038(2) 0.030(2) 0.013(2) 0.0155(19) 0.0156(19)
C12 0.025(2) 0.041(3) 0.045(3) 0.019(2) 0.0165(19) 0.0107(19)
C13 0.024(2) 0.029(2) 0.026(2) 0.0066(17) 0.0097(17) 0.0061(16)
C14 0.0237(19) 0.0192(19) 0.028(2) 0.0101(16) 0.0133(16) 0.0076(15)
C15 0.031(2) 0.030(2) 0.022(2) 0.0074(17) 0.0103(17) 0.0040(17)
C16 0.041(2) 0.032(2) 0.035(2) 0.0148(19) 0.021(2) 0.009(2)
C17 0.035(2) 0.037(3) 0.052(3) 0.021(2) 0.026(2) 0.009(2)
C18 0.035(3) 0.044(3) 0.046(3) 0.004(2) 0.014(2) -0.010(2)
C19 0.032(2) 0.037(2) 0.030(2) 0.0044(19) 0.0143(19) -0.0017(19)
C20 0.032(2) 0.030(2) 0.020(2) 0.0045(17) 0.0076(17) 0.0143(18)
C21 0.026(2) 0.045(3) 0.045(3) 0.014(2) 0.012(2) 0.014(2)
C22 0.039(3) 0.072(4) 0.047(3) 0.016(3) 0.006(2) 0.029(3)
C23 0.061(4) 0.078(4) 0.032(3) 0.013(3) 0.009(2) 0.053(3)
C24 0.088(4) 0.046(3) 0.043(3) 0.021(3) 0.017(3) 0.042(3)
C25 0.052(3) 0.032(3) 0.036(3) 0.014(2) 0.011(2) 0.016(2)
C26 0.0228(19) 0.023(2) 0.024(2) 0.0080(16) 0.0099(16) 0.0058(15)
C27 0.024(2) 0.028(2) 0.023(2) 0.0051(17) 0.0073(16) 0.0038(16)
C28 0.0188(18) 0.032(2) 0.0185(19) 0.0050(16) 0.0099(15) 0.0034(16)
C29 0.0189(18) 0.027(2) 0.022(2) 0.0049(16) 0.0066(15) 0.0036(15)
C30 0.023(2) 0.038(2) 0.030(2) 0.0119(19) 0.0089(17) 0.0099(18)
C31 0.031(2) 0.032(2) 0.041(3) 0.012(2) 0.0080(19) 0.0137(19)
C32 0.035(2) 0.039(3) 0.038(3) 0.024(2) 0.008(2) 0.009(2)
C33 0.0196(19) 0.035(2) 0.029(2) 0.0136(18) 0.0057(16) 0.0025(17)
C34 0.0169(18) 0.027(2) 0.0217(19) 0.0066(16) 0.0050(15) 0.0001(15)
C35 0.0165(17) 0.025(2) 0.0185(18) 0.0033(15) 0.0060(14) 0.0016(15)
C36 0.0146(17) 0.025(2) 0.0225(19) 0.0046(16) 0.0058(15) -0.0002(15)
C37 0.022(2) 0.032(2) 0.031(2) 0.0108(18) 0.0114(17) 0.0070(17)
C38 0.030(2) 0.026(2) 0.044(3) 0.012(2) 0.0120(19) 0.0095(18)
C39 0.039(2) 0.031(2) 0.044(3) 0.021(2) 0.016(2) 0.0032(19)
C40 0.030(2) 0.029(2) 0.033(2) 0.0130(18) 0.0149(18) 0.0027(17)
C41 0.0162(18) 0.028(2) 0.0198(19) 0.0042(16) 0.0049(15) -0.0018(15)
C42 0.0182(18) 0.030(2) 0.027(2) 0.0089(17) 0.0099(16) 0.0022(16)
C43 0.0171(18) 0.028(2) 0.024(2) 0.0070(16) 0.0066(15) 0.0056(15)
Cl2A 0.0989(17) 0.0959(17) 0.096(2) 0.0308(12) 0.013(2) 0.0150(16)
Cl3A 0.0989(17) 0.0959(17) 0.096(2) 0.0308(12) 0.013(2) 0.0150(16)
C44A 0.0989(17) 0.0959(17) 0.096(2) 0.0308(12) 0.013(2) 0.0150(16)
Cl2B 0.0989(17) 0.0959(17) 0.096(2) 0.0308(12) 0.013(2) 0.0150(16)
Cl3B 0.0989(17) 0.0959(17) 0.096(2) 0.0308(12) 0.013(2) 0.0150(16)
C44B 0.0989(17) 0.0959(17) 0.096(2) 0.0308(12) 0.013(2) 0.0150(16)

loop_
_atom_type_symbol
_atom_type_description
_atom_type_scat_dispersion_real
_atom_type_scat_dispersion_imag
_atom_type_scat_source
C C 0.0033 0.0016 'International Tables Vol C Tables 4.2.6.8 and 6.1.1.4'
H H 0.0000 0.0000 'International Tables Vol C Tables 4.2.6.8 and 6.1.1.4'
O O 0.0106 0.0060 'International Tables Vol C Tables 4.2.6.8 and 6.1.1.4'
P P 0.1023 0.0942 'International Tables Vol C Tables 4.2.6.8 and 6.1.1.4'
Cl Cl 0.1484 0.1585 'International Tables Vol C Tables 4.2.6.8 and 6.1.1.4'
Rh Rh -1.1178 0.9187 'International Tables Vol C Tables 4.2.6.8 and 6.1.1.4'

loop_
_geom_angle_atom_site_label_1
_geom_angle_atom_site_label_2
_geom_angle_atom_site_label_3
_geom_angle
_geom_angle_site_symmetry_1
_geom_angle_site_symmetry_3
C1 Rh1 P1 92.84(13) . .
C1 Rh1 P2 92.37(13) . .
P1 Rh1 P2 173.69(3) . .
C1 Rh1 Cl1 175.93(13) . .
P1 Rh1 Cl1 84.52(3) . .
P2 Rh1 Cl1 90.47(3) . .
C8 P1 C43 105.90(17) . 2_765
C8 P1 C2 103.35(17) . .
C43 P1 C2 104.29(18) 2_765 .
C8 P1 Rh1 111.37(13) . .
C43 P1 Rh1 112.09(13) 2_765 .
C2 P1 Rh1 118.72(13) . .
C26 P2 C14 101.50(17) . .
C26 P2 C20 102.35(17) . .
C14 P2 C20 104.99(18) . .
C26 P2 Rh1 118.91(13) . .
C14 P2 Rh1 111.92(12) . .
C20 P2 Rh1 115.37(14) . .
C28 O2 C27 116.7(3) . .
C35 O3 C42 112.2(3) . .
O1 C1 Rh1 178.0(4) . .
C7 C2 C3 117.9(4) . .
C7 C2 P1 120.3(3) . .
C3 C2 P1 121.8(3) . .
C4 C3 C2 121.3(4) . .
C4 C3 H3 119.4 . .
C2 C3 H3 119.4 . .
C5 C4 C3 120.1(4) . .
C5 C4 H4 120.0 . .
C3 C4 H4 120.0 . .
C4 C5 C6 118.4(4) . .
C4 C5 H5 120.8 . .
C6 C5 H5 120.8 . .
C7 C6 C5 121.3(4) . .
C7 C6 H6 119.3 . .
C5 C6 H6 119.3 . .
C6 C7 C2 120.9(4) . .
C6 C7 H7 119.6 . .
C2 C7 H7 119.6 . .
C9 C8 C13 119.3(3) . .
C9 C8 P1 123.8(3) . .
C13 C8 P1 116.9(3) . .
C10 C9 C8 120.3(4) . .
C10 C9 H9 119.9 . .
C8 C9 H9 119.9 . .
C9 C10 C11 120.3(4) . .
C9 C10 H10 119.8 . .
C11 C10 H10 119.8 . .
C12 C11 C10 119.7(4) . .
C12 C11 H11 120.1 . .
C10 C11 H11 120.1 . .
C11 C12 C13 121.1(4) . .
C11 C12 H12 119.5 . .
C13 C12 H12 119.5 . .
C12 C13 C8 119.3(4) . .
C12 C13 H13 120.3 . .
C8 C13 H13 120.3 . .
C19 C14 C15 118.3(3) . .
C19 C14 P2 123.3(3) . .
C15 C14 P2 118.4(3) . .
C16 C15 C14 120.4(4) . .
C16 C15 H15 119.8 . .
C14 C15 H15 119.8 . .
C15 C16 C17 120.7(4) . .
C15 C16 H16 119.6 . .
C17 C16 H16 119.6 . .
C18 C17 C16 119.0(4) . .
C18 C17 H17 120.5 . .
C16 C17 H17 120.5 . .
C17 C18 C19 121.3(4) . .
C17 C18 H18 119.4 . .
C19 C18 H18 119.4 . .
C14 C19 C18 120.3(4) . .
C14 C19 H19 119.8 . .
C18 C19 H19 119.8 . .
C25 C20 C21 119.4(4) . .
C25 C20 P2 121.6(3) . .
C21 C20 P2 118.9(3) . .
C22 C21 C20 120.1(5) . .
C22 C21 H21 120.0 . .
C20 C21 H21 120.0 . .
C23 C22 C21 121.0(5) . .
C23 C22 H22 119.5 . .
C21 C22 H22 119.5 . .
C22 C23 C24 119.8(5) . .
C22 C23 H23 120.1 . .
C24 C23 H23 120.1 . .
C23 C24 C25 120.6(5) . .
C23 C24 H24 119.7 . .
C25 C24 H24 119.7 . .
C20 C25 C24 119.1(5) . .
C20 C25 H25 120.4 . .
C24 C25 H25 120.4 . .
C27 C26 P2 115.7(3) . .
C27 C26 H26A 108.3 . .
P2 C26 H26A 108.3 . .
C27 C26 H26B 108.3 . .
P2 C26 H26B 108.3 . .
H26A C26 H26B 107.4 . .
O2 C27 C26 104.2(3) . .
O2 C27 H27A 110.9 . .
C26 C27 H27A 110.9 . .
O2 C27 H27B 110.9 . .
C26 C27 H27B 110.9 . .
H27A C27 H27B 108.9 . .
O2 C28 C41 118.7(3) . .
O2 C28 C29 118.5(3) . .
C41 C28 C29 122.5(3) . .
C28 C29 C30 122.5(3) . .
C28 C29 C34 118.5(3) . .
C30 C29 C34 119.0(3) . .
C31 C30 C29 120.9(4) . .
C31 C30 H30 119.6 . .
C29 C30 H30 119.6 . .
C30 C31 C32 120.8(4) . .
C30 C31 H31 119.6 . .
C32 C31 H31 119.6 . .
C33 C32 C31 120.5(4) . .
C33 C32 H32 119.7 . .
C31 C32 H32 119.7 . .
C32 C33 C34 120.8(4) . .
C32 C33 H33 119.6 . .
C34 C33 H33 119.6 . .
C35 C34 C33 123.1(3) . .
C35 C34 C29 118.9(3) . .
C33 C34 C29 118.0(3) . .
C34 C35 C36 122.6(3) . .
C34 C35 O3 119.9(3) . .
C36 C35 O3 117.5(3) . .
C35 C36 C37 123.3(3) . .
C35 C36 C41 118.8(3) . .
C37 C36 C41 117.9(3) . .
C38 C37 C36 121.6(4) . .
C38 C37 H37 119.2 . .
C36 C37 H37 119.2 . .
C37 C38 C39 120.3(4) . .
C37 C38 H38 119.9 . .
C39 C38 H38 119.9 . .
C40 C39 C38 120.9(4) . .
C40 C39 H39 119.5 . .
C38 C39 H39 119.5 . .
C39 C40 C41 120.7(4) . .
C39 C40 H40 119.7 . .
C41 C40 H40 119.7 . .
C28 C41 C40 122.7(3) . .
C28 C41 C36 118.7(3) . .
C40 C41 C36 118.6(3) . .
O3 C42 C43 109.1(3) . .
O3 C42 H42A 109.9 . .
C43 C42 H42A 109.9 . .
O3 C42 H42B 109.9 . .
C43 C42 H42B 109.9 . .
H42A C42 H42B 108.3 . .
C42 C43 P1 110.2(3) . 2_765
C42 C43 H43A 109.6 . .
P1 C43 H43A 109.6 2_765 .
C42 C43 H43B 109.6 . .
P1 C43 H43B 109.6 2_765 .
H43A C43 H43B 108.1 . .
Cl2A C44A Cl3A 105.3(11) . .
Cl2A C44A H44A 110.7 . .
Cl3A C44A H44A 110.7 . .
Cl2A C44A H44B 110.7 . .
Cl3A C44A H44B 110.7 . .
H44A C44A H44B 108.8 . .
Cl3B C44B Cl2B 117.6(9) . .
Cl3B C44B H44C 107.9 . .
Cl2B C44B H44C 107.9 . .
Cl3B C44B H44D 107.9 . .
Cl2B C44B H44D 107.9 . .
H44C C44B H44D 107.2 . .

loop_
_geom_bond_atom_site_label_1
_geom_bond_atom_site_label_2
_geom_bond_distance
_geom_bond_site_symmetry_2
Rh1 C1 1.810(5) .
Rh1 P1 2.3074(10) .
Rh1 P2 2.3147(10) .
Rh1 Cl1 2.3685(10) .
P1 C8 1.819(4) .
P1 C43 1.830(4) 2_765
P1 C2 1.830(4) .
P2 C26 1.822(4) .
P2 C14 1.824(4) .
P2 C20 1.831(4) .
O1 C1 1.132(5) .
O2 C28 1.387(4) .
O2 C27 1.436(4) .
O3 C35 1.397(4) .
O3 C42 1.455(4) .
C2 C7 1.378(5) .
C2 C3 1.390(5) .
C3 C4 1.384(6) .
C3 H3 0.9300 .
C4 C5 1.380(6) .
C4 H4 0.9300 .
C5 C6 1.385(6) .
C5 H5 0.9300 .
C6 C7 1.370(6) .
C6 H6 0.9300 .
C7 H7 0.9300 .
C8 C9 1.386(6) .
C8 C13 1.400(5) .
C9 C10 1.383(5) .
C9 H9 0.9300 .
C10 C11 1.387(6) .
C10 H10 0.9300 .
C11 C12 1.363(6) .
C11 H11 0.9300 .
C12 C13 1.393(5) .
C12 H12 0.9300 .
C13 H13 0.9300 .
C14 C19 1.381(6) .
C14 C15 1.404(5) .
C15 C16 1.374(5) .
C15 H15 0.9300 .
C16 C17 1.384(6) .
C16 H16 0.9300 .
C17 C18 1.365(6) .
C17 H17 0.9300 .
C18 C19 1.386(5) .
C18 H18 0.9300 .
C19 H19 0.9300 .
C20 C25 1.380(6) .
C20 C21 1.391(6) .
C21 C22 1.372(6) .
C21 H21 0.9300 .
C22 C23 1.358(8) .
C22 H22 0.9300 .
C23 C24 1.370(8) .
C23 H23 0.9300 .
C24 C25 1.399(7) .
C24 H24 0.9300 .
C25 H25 0.9300 .
C26 C27 1.516(5) .
C26 H26A 0.9700 .
C26 H26B 0.9700 .
C27 H27A 0.9700 .
C27 H27B 0.9700 .
C28 C41 1.390(5) .
C28 C29 1.397(5) .
C29 C30 1.426(5) .
C29 C34 1.445(5) .
C30 C31 1.361(6) .
C30 H30 0.9300 .
C31 C32 1.418(6) .
C31 H31 0.9300 .
C32 C33 1.370(6) .
C32 H32 0.9300 .
C33 C34 1.437(5) .
C33 H33 0.9300 .
C34 C35 1.385(5) .
C35 C36 1.395(5) .
C36 C37 1.424(5) .
C36 C41 1.441(5) .
C37 C38 1.350(6) .
C37 H37 0.9300 .
C38 C39 1.415(6) .
C38 H38 0.9300 .
C39 C40 1.355(6) .
C39 H39 0.9300 .
C40 C41 1.428(5) .
C40 H40 0.9300 .
C42 C43 1.517(5) .
C42 H42A 0.9700 .
C42 H42B 0.9700 .
C43 P1 1.830(4) 2_765
C43 H43A 0.9700 .
C43 H43B 0.9700 .
Cl2A C44A 1.580(19) .
Cl3A C44A 1.729(18) .
C44A H44A 0.9700 .
C44A H44B 0.9700 .
Cl2B C44B 1.931(16) .
Cl3B C44B 1.756(16) .
C44B H44C 0.9700 .
C44B H44D 0.9700 .

loop_
_geom_torsion_atom_site_label_1
_geom_torsion_atom_site_label_2
_geom_torsion_atom_site_label_3
_geom_torsion_atom_site_label_4
_geom_torsion
_geom_torsion_site_symmetry_1
_geom_torsion_site_symmetry_4
C1 Rh1 P1 C8 121.08(18) . .
P2 Rh1 P1 C8 -24.6(4) . .
Cl1 Rh1 P1 C8 -62.03(13) . .
C1 Rh1 P1 C43 -120.47(18) . 2_765
P2 Rh1 P1 C43 93.9(3) . 2_765
Cl1 Rh1 P1 C43 56.42(14) . 2_765
C1 Rh1 P1 C2 1.27(18) . .
P2 Rh1 P1 C2 -144.4(3) . .
Cl1 Rh1 P1 C2 178.16(14) . .
C1 Rh1 P2 C26 14.52(19) . .
P1 Rh1 P2 C26 160.2(3) . .
Cl1 Rh1 P2 C26 -162.56(14) . .
C1 Rh1 P2 C14 -103.37(18) . .
P1 Rh1 P2 C14 42.3(4) . .
Cl1 Rh1 P2 C14 79.56(14) . .
C1 Rh1 P2 C20 136.68(18) . .
P1 Rh1 P2 C20 -77.6(3) . .
Cl1 Rh1 P2 C20 -40.39(14) . .
P1 Rh1 C1 O1 47(11) . .
P2 Rh1 C1 O1 -137(11) . .
Cl1 Rh1 C1 O1 -3(13) . .
C8 P1 C2 C7 -37.9(4) . .
C43 P1 C2 C7 -148.5(3) 2_765 .
Rh1 P1 C2 C7 86.0(3) . .
C8 P1 C2 C3 143.6(4) . .
C43 P1 C2 C3 33.0(4) 2_765 .
Rh1 P1 C2 C3 -92.6(4) . .
C7 C2 C3 C4 1.3(7) . .
P1 C2 C3 C4 179.8(4) . .
C2 C3 C4 C5 0.4(8) . .
C3 C4 C5 C6 -1.3(8) . .
C4 C5 C6 C7 0.5(7) . .
C5 C6 C7 C2 1.3(7) . .
C3 C2 C7 C6 -2.1(6) . .
P1 C2 C7 C6 179.3(3) . .
C43 P1 C8 C9 20.8(4) 2_765 .
C2 P1 C8 C9 -88.6(4) . .
Rh1 P1 C8 C9 142.9(3) . .
C43 P1 C8 C13 -159.7(3) 2_765 .
C2 P1 C8 C13 91.0(3) . .
Rh1 P1 C8 C13 -37.6(3) . .
C13 C8 C9 C10 0.5(6) . .
P1 C8 C9 C10 180.0(3) . .
C8 C9 C10 C11 -1.0(6) . .
C9 C10 C11 C12 0.4(6) . .
C10 C11 C12 C13 0.8(7) . .
C11 C12 C13 C8 -1.4(6) . .
C9 C8 C13 C12 0.7(6) . .
P1 C8 C13 C12 -178.8(3) . .
C26 P2 C14 C19 -9.6(4) . .
C20 P2 C14 C19 -115.8(4) . .
Rh1 P2 C14 C19 118.3(3) . .
C26 P2 C14 C15 171.9(3) . .
C20 P2 C14 C15 65.6(3) . .
Rh1 P2 C14 C15 -60.3(3) . .
C19 C14 C15 C16 1.3(6) . .
P2 C14 C15 C16 179.9(3) . .
C14 C15 C16 C17 -0.2(6) . .
C15 C16 C17 C18 -0.4(7) . .
C16 C17 C18 C19 -0.1(7) . .
C15 C14 C19 C18 -1.8(6) . .
P2 C14 C19 C18 179.6(4) . .
C17 C18 C19 C14 1.2(7) . .
C26 P2 C20 C25 -80.2(4) . .
C14 P2 C20 C25 25.5(4) . .
Rh1 P2 C20 C25 149.2(3) . .
C26 P2 C20 C21 99.7(3) . .
C14 P2 C20 C21 -154.7(3) . .
Rh1 P2 C20 C21 -31.0(4) . .
C25 C20 C21 C22 0.3(6) . .
P2 C20 C21 C22 -179.6(4) . .
C20 C21 C22 C23 0.3(7) . .
C21 C22 C23 C24 0.1(8) . .
C22 C23 C24 C25 -1.0(8) . .
C21 C20 C25 C24 -1.2(6) . .
P2 C20 C25 C24 178.7(3) . .
C23 C24 C25 C20 1.5(7) . .
C14 P2 C26 C27 -171.2(3) . .
C20 P2 C26 C27 -62.9(3) . .
Rh1 P2 C26 C27 65.6(3) . .
C28 O2 C27 C26 -178.0(3) . .
P2 C26 C27 O2 178.4(3) . .
C27 O2 C28 C41 94.2(4) . .
C27 O2 C28 C29 -91.8(4) . .
O2 C28 C29 C30 5.1(6) . .
C41 C28 C29 C30 178.9(4) . .
O2 C28 C29 C34 -174.2(3) . .
C41 C28 C29 C34 -0.4(6) . .
C28 C29 C30 C31 -179.9(4) . .
C34 C29 C30 C31 -0.6(6) . .
C29 C30 C31 C32 -0.5(7) . .
C30 C31 C32 C33 0.9(7) . .
C31 C32 C33 C34 -0.2(6) . .
C32 C33 C34 C35 178.2(4) . .
C32 C33 C34 C29 -0.9(6) . .
C28 C29 C34 C35 1.4(5) . .
C30 C29 C34 C35 -177.9(4) . .
C28 C29 C34 C33 -179.4(4) . .
C30 C29 C34 C33 1.3(5) . .
C33 C34 C35 C36 -179.8(4) . .
C29 C34 C35 C36 -0.6(6) . .
C33 C34 C35 O3 -1.4(6) . .
C29 C34 C35 O3 177.8(3) . .
C42 O3 C35 C34 89.6(4) . .
C42 O3 C35 C36 -92.0(4) . .
C34 C35 C36 C37 179.2(4) . .
O3 C35 C36 C37 0.7(5) . .
C34 C35 C36 C41 -1.2(6) . .
O3 C35 C36 C41 -179.6(3) . .
C35 C36 C37 C38 178.2(4) . .
C41 C36 C37 C38 -1.4(6) . .
C36 C37 C38 C39 0.4(6) . .
C37 C38 C39 C40 1.3(7) . .
C38 C39 C40 C41 -1.7(7) . .
O2 C28 C41 C40 -6.7(6) . .
C29 C28 C41 C40 179.6(4) . .
O2 C28 C41 C36 172.4(3) . .
C29 C28 C41 C36 -1.4(6) . .
C39 C40 C41 C28 179.7(4) . .
C39 C40 C41 C36 0.6(6) . .
C35 C36 C41 C28 2.2(5) . .
C37 C36 C41 C28 -178.2(3) . .
C35 C36 C41 C40 -178.8(3) . .
C37 C36 C41 C40 0.9(5) . .
C35 O3 C42 C43 151.1(3) . .
O3 C42 C43 P1 -169.4(2) . 2_765
